data_2200877
loop_
_publ_author_name
'Anwar Usman'
'Ibrahim Abdul Razak'
'Hoong-Kun Fun'
'Suchada Chantrapromma'
'Yan Zhang'
'Jian-Hua Xu'

_publ_section_title 1-Acetyl-3-(2-chloro-2,3-dihydrobenzofuran-3-yl)-1,2-dihydro-3-hydroxy-2-oxo-3<i>H</i>-indole
_journal_issue 1
_journal_name_full 'Acta Crystallographica Section E'
_journal_page_first o37
_journal_page_last o39
_journal_paper_doi 10.1107/S1600536801020943
_journal_volume 58
_journal_year 2002
_chemical_formula_iupac 'C18 H14 Cl N O4'
_chemical_formula_moiety 'C18 H14 Cl N O4'
_chemical_formula_sum 'C18 H14 Cl N O4'
_chemical_formula_weight 343.75
_chemical_melting_point 406
_chemical_name_systematic
;
1-Acetyl-1,2-dihydro-2-oxo-3-hydroxy-3-(2-chloro-2,3-
dihydrobenzofuran-3-yl)-(3H)indole
;
_space_group_IT_number 2
_symmetry_cell_setting triclinic
_symmetry_space_group_name_Hall '-P 1'
_symmetry_space_group_name_H-M 'P -1'
_atom_sites_solution_hydrogens geom
_atom_sites_solution_primary direct
_atom_sites_solution_secondary difmap
_audit_creation_method SHELXL-97
_cell_angle_alpha 109.5410(10)
_cell_angle_beta 97.2270(10)
_cell_angle_gamma 104.4270(10)
_cell_formula_units_Z 2
_cell_length_a 7.86750(10)
_cell_length_b 9.0796(2)
_cell_length_c 12.4097(2)
_cell_measurement_reflns_used 4019
_cell_measurement_temperature 293(2)
_cell_measurement_theta_max 28.32
_cell_measurement_theta_min 1.79
_cell_volume 787.54(3)
_computing_cell_refinement 'SAINT (Siemens, 1996b)'
_computing_data_collection 'SMART (Siemens, 1996a)'
_computing_data_reduction SAINT
_computing_molecular_graphics SHELXTL
_computing_publication_material
;
SHELXTL, PARST (Nardelli, 1995) and PLATON (Spek, 1990)
;
_computing_structure_refinement SHELXTL
_computing_structure_solution 'SHELXTL (Sheldrick, 1997)'
_diffrn_ambient_temperature 293(2)
_diffrn_detector_area_resol_mean 8.33
_diffrn_measured_fraction_theta_full .971
_diffrn_measured_fraction_theta_max .971
_diffrn_measurement_device_type 'Siemens SMART CCD area-detector'
_diffrn_measurement_method \w
_diffrn_radiation_monochromator graphite
_diffrn_radiation_source 'fine-focus sealed tube'
_diffrn_radiation_type MoK\a
_diffrn_radiation_wavelength .71073
_diffrn_reflns_av_R_equivalents .068
_diffrn_reflns_av_sigmaI/netI .1459
_diffrn_reflns_limit_h_max 10
_diffrn_reflns_limit_h_min -9
_diffrn_reflns_limit_k_max 11
_diffrn_reflns_limit_k_min -11
_diffrn_reflns_limit_l_max 12
_diffrn_reflns_limit_l_min -15
_diffrn_reflns_number 5179
_diffrn_reflns_theta_full 27.00
_diffrn_reflns_theta_max 27.00
_diffrn_reflns_theta_min 1.79
_diffrn_standards_decay_% 0
_diffrn_standards_interval_count none
_diffrn_standards_number 0
_exptl_absorpt_coefficient_mu .265
_exptl_absorpt_correction_T_max .964
_exptl_absorpt_correction_T_min .883
_exptl_absorpt_correction_type empirical
_exptl_absorpt_process_details '(SADABS; Sheldrick, 1996)'
_exptl_crystal_colour Colorless
_exptl_crystal_density_diffrn 1.450
_exptl_crystal_density_method 'not measured'
_exptl_crystal_description Block
_exptl_crystal_F_000 356
_exptl_crystal_size_max .48
_exptl_crystal_size_mid .16
_exptl_crystal_size_min .14
_refine_diff_density_max .41
_refine_diff_density_min -.47
_refine_ls_extinction_method none
_refine_ls_goodness_of_fit_ref .92
_refine_ls_hydrogen_treatment mixed
_refine_ls_matrix_type full
_refine_ls_number_parameters 222
_refine_ls_number_reflns 3338
_refine_ls_number_restraints 0
_refine_ls_restrained_S_all .92
_refine_ls_R_factor_all .095
_refine_ls_R_factor_gt .072
_refine_ls_shift/su_max <0.001
_refine_ls_shift/su_mean <0.001
_refine_ls_structure_factor_coef Fsqd
_refine_ls_weighting_details 'calc w = 1/[\s^2^(Fo^2^)+(0.0688P)^2^] where P = (Fo^2^+2Fc^2^)/3'
_refine_ls_weighting_scheme calc
_refine_ls_wR_factor_gt .174
_refine_ls_wR_factor_ref .194
_reflns_number_gt 2171
_reflns_number_total 3338
_reflns_threshold_expression I>2\s(I)
_cod_data_source_file ci6088.cif
_cod_data_source_block I
_cod_depositor_comments
;
The following automatic conversions were performed:
'_symmetry_cell_setting' value 'Triclinic' changed to 'triclinic'
according to '/home/saulius/struct/CIF-dictionaries/cif_core.dic'
dictionary named 'cif_core.dic' version 2.4.1 from 2010-06-29.

Automatic conversion script
Id: cif_fix_enum 1527 2010-12-29 10:47:43Z saulius 

The following automatic conversions were performed:

'_chemical_melting_point' value '406K' was changed to '406' - the
value should be numeric and without a unit designator.

Automatic conversion script
Id: cif_fix_values 1646 2011-03-28 12:23:43Z adriana 

The following automatic conversions were performed:

'_chemical_melting_point' value '406K' was changed to '406' - the
value should be numeric and without a unit
designator.

'_symmetry_cell_setting' value 'Triclinic' changed to
'triclinic' according to
/home/saulius/struct/CIF-dictionaries/cif_core.dic dictionary named
'cif_core.dic' version 2.4.1 from 2010-06-29.

Automatic conversion script
Id: cif_fix_values 1715 2011-07-08 13:25:40Z adriana 
;
_cod_original_cell_volume 787.54(2)
_cod_database_code 2200877
_cod_database_fobs_code 2200877

loop_
_symmetry_equiv_pos_as_xyz
'x, y, z'
'-x, -y, -z'

loop_
_atom_site_label
_atom_site_fract_x
_atom_site_fract_y
_atom_site_fract_z
_atom_site_U_iso_or_equiv
_atom_site_adp_type
_atom_site_calc_flag
_atom_site_refinement_flags
_atom_site_occupancy
_atom_site_disorder_assembly
_atom_site_disorder_group
_atom_site_type_symbol
Cl1 .15018(10) .45538(11) .18958(8) .0527(3) Uani d . 1 . . Cl
O1 1.2326(3) .9055(4) .2714(2) .0627(7) Uani d . 1 . . O
O2 .7094(3) .9129(3) .1841(2) .0551(7) Uani d . 1 . . O
O3 .5619(3) .8896(3) .3883(2) .0443(6) Uani d . 1 . . O
H3B .483(5) .885(4) .341(3) .040(10) Uiso d . 1 . . H
O4 .4294(3) .4021(3) .29140(18) .0428(5) Uani d . 1 . . O
N1 .9435(3) .8656(3) .2887(2) .0310(5) Uani d . 1 . . N
C1 .7844(3) .7563(3) .4039(2) .0296(6) Uani d . 1 . . C
C2 .7651(4) .7039(4) .4943(3) .0431(7) Uani d . 1 . . C
H2A .6532 .6774 .5125 .052 Uiso calc R 1 . . H
C3 .9147(5) .6907(4) .5588(3) .0526(9) Uani d . 1 . . C
H3A .9022 .6508 .6182 .063 Uiso calc R 1 . . H
C4 1.0811(4) .7368(4) .5342(3) .0480(8) Uani d . 1 . . C
H4A 1.1800 .7275 .5780 .058 Uiso calc R 1 . . H
C5 1.1059(4) .7965(3) .4468(2) .0368(7) Uani d . 1 . . C
H5A 1.2197 .8309 .4328 .044 Uiso calc R 1 . . H
C6 .9552(4) .8031(3) .3808(2) .0285(6) Uani d . 1 . . C
C7 .7660(4) .8651(3) .2562(3) .0332(6) Uani d . 1 . . C
C8 .6484(3) .7825(3) .3225(2) .0311(6) Uani d . 1 . . C
C9 1.0879(4) .9188(4) .2399(3) .0377(7) Uani d . 1 . . C
C10 1.0544(5) .9821(5) .1469(3) .0571(9) Uani d . 1 . . C
H10A .9487 .9067 .0882 .086 Uiso calc R 1 . . H
H10B 1.1562 .9935 .1116 .086 Uiso calc R 1 . . H
H10C 1.0365 1.0874 .1804 .086 Uiso calc R 1 . . H
C11 .5070(3) .6266(3) .2298(2) .0296(6) Uani d . 1 . . C
H11A .4407 .6557 .1718 .036 Uiso calc R 1 . . H
C12 .5808(4) .4907(3) .1676(2) .0317(6) Uani d . 1 . . C
C13 .6819(4) .4727(4) .0829(2) .0372(7) Uani d . 1 . . C
H13A .7168 .5546 .0536 .045 Uiso calc R 1 . . H
C14 .7301(4) .3299(4) .0427(3) .0486(8) Uani d . 1 . . C
H14A .7975 .3155 -.0143 .058 Uiso calc R 1 . . H
C15 .6785(5) .2109(4) .0866(3) .0525(9) Uani d . 1 . . C
H15A .7122 .1163 .0588 .063 Uiso calc R 1 . . H
C16 .5778(5) .2260(4) .1712(3) .0501(9) Uani d . 1 . . C
H16A .5433 .1444 .2008 .060 Uiso calc R 1 . . H
C17 .5315(4) .3680(4) .2091(3) .0373(7) Uani d . 1 . . C
C18 .3736(4) .5357(4) .2845(3) .0375(7) Uani d . 1 . . C
H18A .3734 .6096 .3628 .045 Uiso calc R 1 . . H

loop_
_atom_site_aniso_label
_atom_site_aniso_U_11
_atom_site_aniso_U_22
_atom_site_aniso_U_33
_atom_site_aniso_U_12
_atom_site_aniso_U_13
_atom_site_aniso_U_23
Cl1 .0277(4) .0624(6) .0610(6) .0016(4) .0046(4) .0259(5)
O1 .0295(12) .105(2) .0755(17) .0299(13) .0240(12) .0503(16)
O2 .0368(12) .0653(15) .0806(17) .0159(11) .0058(12) .0521(15)
O3 .0299(11) .0405(13) .0540(14) .0169(10) .0114(11) .0024(11)
O4 .0430(12) .0450(13) .0483(13) .0125(10) .0163(10) .0262(11)
N1 .0225(11) .0352(13) .0360(13) .0093(10) .0077(9) .0139(11)
C1 .0281(13) .0256(13) .0304(14) .0078(11) .0078(11) .0051(12)
C2 .0399(17) .0502(19) .0338(16) .0059(14) .0097(13) .0148(14)
C3 .055(2) .063(2) .0377(17) .0094(18) .0054(16) .0242(17)
C4 .0442(18) .062(2) .0392(17) .0217(16) .0001(14) .0207(16)
C5 .0310(15) .0362(16) .0390(16) .0127(12) .0034(12) .0092(13)
C6 .0285(13) .0239(13) .0293(13) .0085(10) .0076(11) .0047(11)
C7 .0256(13) .0274(14) .0470(16) .0091(11) .0073(12) .0145(13)
C8 .0232(13) .0352(15) .0356(15) .0124(11) .0098(11) .0109(13)
C9 .0318(15) .0380(16) .0430(17) .0100(12) .0147(13) .0135(14)
C10 .0465(19) .075(2) .067(2) .0172(18) .0263(18) .045(2)
C11 .0246(13) .0301(14) .0337(14) .0069(11) .0069(11) .0127(12)
C12 .0278(13) .0340(15) .0296(14) .0083(11) .0026(11) .0099(12)
C13 .0341(15) .0400(17) .0334(15) .0112(13) .0075(12) .0093(13)
C14 .0380(17) .067(2) .0384(17) .0259(16) .0082(14) .0100(16)
C15 .052(2) .047(2) .056(2) .0268(16) .0036(17) .0104(17)
C16 .056(2) .0327(17) .057(2) .0135(15) .0005(17) .0165(16)
C17 .0299(14) .0415(17) .0375(16) .0080(13) .0022(12) .0158(14)
C18 .0258(14) .0463(18) .0378(15) .0082(13) .0085(12) .0146(14)

loop_
_atom_type_symbol
_atom_type_description
_atom_type_scat_dispersion_real
_atom_type_scat_dispersion_imag
_atom_type_scat_source
C C .0033 .0016 'International Tables Vol C Tables 4.2.6.8 and 6.1.1.4'
H H .0000 .0000 'International Tables Vol C Tables 4.2.6.8 and 6.1.1.4'
N N .0061 .0033 'International Tables Vol C Tables 4.2.6.8 and 6.1.1.4'
O O .0106 .0060 'International Tables Vol C Tables 4.2.6.8 and 6.1.1.4'
Cl Cl .1484 .1585 'International Tables Vol C Tables 4.2.6.8 and 6.1.1.4'

loop_
_geom_angle_atom_site_label_1
_geom_angle_atom_site_label_2
_geom_angle_atom_site_label_3
_geom_angle
_geom_angle_publ_flag
C8 O3 H3B 104(3) ?
C17 O4 C18 106.7(2) ?
C7 N1 C9 126.0(2) ?
C7 N1 C6 108.9(2) ?
C9 N1 C6 125.2(2) ?
C2 C1 C6 119.8(3) ?
C2 C1 C8 130.1(3) ?
C6 C1 C8 110.0(2) ?
C1 C2 C3 119.3(3) ?
C1 C2 H2A 120.3 ?
C3 C2 H2A 120.3 ?
C4 C3 C2 119.8(3) ?
C4 C3 H3A 120.1 ?
C2 C3 H3A 120.1 ?
C3 C4 C5 122.1(3) ?
C3 C4 H4A 118.9 ?
C5 C4 H4A 118.9 ?
C4 C5 C6 117.4(3) ?
C4 C5 H5A 121.3 ?
C6 C5 H5A 121.3 ?
C5 C6 C1 121.5(2) ?
C5 C6 N1 128.9(2) ?
C1 C6 N1 109.5(2) ?
O2 C7 N1 126.7(3) ?
O2 C7 C8 124.2(2) ?
N1 C7 C8 109.0(2) ?
O3 C8 C1 109.9(2) ?
O3 C8 C7 110.7(2) yes
C1 C8 C7 102.3(2) yes
O3 C8 C11 110.1(2) yes
C1 C8 C11 116.3(2) ?
C7 C8 C11 107.0(2) ?
O1 C9 N1 119.6(3) ?
O1 C9 C10 121.7(3) ?
N1 C9 C10 118.6(3) ?
C9 C10 H10A 109.5 ?
C9 C10 H10B 109.5 ?
H10A C10 H10B 109.5 ?
C9 C10 H10C 109.5 ?
H10A C10 H10C 109.5 ?
H10B C10 H10C 109.5 ?
C12 C11 C18 100.0(2) ?
C12 C11 C8 115.1(2) yes
C18 C11 C8 112.4(2) yes
C12 C11 H11A 109.7 ?
C18 C11 H11A 109.7 ?
C8 C11 H11A 109.7 ?
C17 C12 C13 119.3(3) ?
C17 C12 C11 108.1(2) ?
C13 C12 C11 132.6(3) ?
C12 C13 C14 118.7(3) ?
C12 C13 H13A 120.6 ?
C14 C13 H13A 120.6 ?
C15 C14 C13 120.1(3) ?
C15 C14 H14A 120.0 ?
C13 C14 H14A 120.0 ?
C14 C15 C16 122.3(3) ?
C14 C15 H15A 118.9 ?
C16 C15 H15A 118.9 ?
C17 C16 C15 116.5(3) ?
C17 C16 H16A 121.8 ?
C15 C16 H16A 121.8 ?
C12 C17 C16 123.1(3) ?
C12 C17 O4 112.7(3) ?
C16 C17 O4 124.2(3) ?
O4 C18 C11 107.3(2) ?
O4 C18 Cl1 108.53(19) yes
C11 C18 Cl1 109.52(19) yes
O4 C18 H18A 110.5 ?
C11 C18 H18A 110.5 ?
Cl1 C18 H18A 110.5 ?

loop_
_geom_bond_atom_site_label_1
_geom_bond_atom_site_label_2
_geom_bond_site_symmetry_2
_geom_bond_distance
_geom_bond_publ_flag
Cl1 C18 . 1.810(3) yes
O1 C9 . 1.204(4) ?
O2 C7 . 1.201(3) ?
O3 C8 . 1.419(3) yes
O3 H3B . .78(3) ?
O4 C17 . 1.380(4) yes
O4 C18 . 1.413(3) yes
N1 C7 . 1.403(4) ?
N1 C9 . 1.409(3) ?
N1 C6 . 1.438(3) ?
C1 C2 . 1.369(4) ?
C1 C6 . 1.401(4) ?
C1 C8 . 1.495(4) yes
C2 C3 . 1.391(5) ?
C2 H2A . .93 ?
C3 C4 . 1.377(5) ?
C3 H3A . .93 ?
C4 C5 . 1.379(4) ?
C4 H4A . .93 ?
C5 C6 . 1.380(4) ?
C5 H5A . .93 ?
C7 C8 . 1.534(4) yes
C8 C11 . 1.540(4) yes
C9 C10 . 1.475(4) ?
C10 H10A . .96 ?
C10 H10B . .96 ?
C10 H10C . .96 ?
C11 C12 . 1.513(4) yes
C11 C18 . 1.538(4) yes
C11 H11A . .98 ?
C12 C17 . 1.370(4) ?
C12 C13 . 1.387(4) ?
C13 C14 . 1.391(4) ?
C13 H13A . .93 ?
C14 C15 . 1.364(5) ?
C14 H14A . .93 ?
C15 C16 . 1.384(5) ?
C15 H15A . .93 ?
C16 C17 . 1.373(4) ?
C16 H16A . .93 ?
C18 H18A . .98 ?

loop_
_geom_torsion_atom_site_label_1
_geom_torsion_atom_site_label_2
_geom_torsion_atom_site_label_3
_geom_torsion_atom_site_label_4
_geom_torsion
_geom_torsion_publ_flag
C6 C1 C2 C3 -3.0(4) ?
C8 C1 C2 C3 -179.4(3) ?
C1 C2 C3 C4 2.7(5) ?
C2 C3 C4 C5 -.1(5) ?
C3 C4 C5 C6 -2.3(5) ?
C4 C5 C6 C1 2.0(4) ?
C4 C5 C6 N1 177.1(3) ?
C2 C1 C6 C5 .6(4) ?
C8 C1 C6 C5 177.7(2) ?
C2 C1 C6 N1 -175.4(2) ?
C8 C1 C6 N1 1.7(3) ?
C7 N1 C6 C5 -173.1(3) ?
C9 N1 C6 C5 6.8(4) ?
C7 N1 C6 C1 2.4(3) ?
C9 N1 C6 C1 -177.7(2) ?
C9 N1 C7 O2 -1.8(5) ?
C6 N1 C7 O2 178.0(3) ?
C9 N1 C7 C8 174.6(2) ?
C6 N1 C7 C8 -5.5(3) ?
C2 C1 C8 O3 54.3(4) ?
C6 C1 C8 O3 -122.4(2) ?
C2 C1 C8 C7 172.0(3) ?
C6 C1 C8 C7 -4.8(3) ?
C2 C1 C8 C11 -71.8(4) ?
C6 C1 C8 C11 111.5(3) ?
O2 C7 C8 O3 -60.1(4) ?
N1 C7 C8 O3 123.3(2) ?
O2 C7 C8 C1 -177.2(3) ?
N1 C7 C8 C1 6.2(3) ?
O2 C7 C8 C11 60.0(4) ?
N1 C7 C8 C11 -116.6(2) ?
C7 N1 C9 O1 -176.3(3) yes
C6 N1 C9 O1 3.8(4) yes
C7 N1 C9 C10 .8(4) ?
C6 N1 C9 C10 -179.1(3) ?
O3 C8 C11 C12 -170.4(2) ?
C1 C8 C11 C12 -44.5(3) ?
C7 C8 C11 C12 69.1(3) ?
O3 C8 C11 C18 -56.8(3) ?
C1 C8 C11 C18 69.1(3) ?
C7 C8 C11 C18 -177.3(2) ?
C18 C11 C12 C17 -13.9(3) ?
C8 C11 C12 C17 106.8(3) ?
C18 C11 C12 C13 166.3(3) ?
C8 C11 C12 C13 -73.1(4) ?
C17 C12 C13 C14 .0(4) ?
C11 C12 C13 C14 179.9(3) ?
C12 C13 C14 C15 -.2(4) ?
C13 C14 C15 C16 .1(5) ?
C14 C15 C16 C17 .1(5) ?
C13 C12 C17 C16 .2(4) ?
C11 C12 C17 C16 -179.7(3) ?
C13 C12 C17 O4 -179.1(2) ?
C11 C12 C17 O4 1.1(3) ?
C15 C16 C17 C12 -.3(5) ?
C15 C16 C17 O4 178.9(3) ?
C18 O4 C17 C12 13.8(3) ?
C18 O4 C17 C16 -165.4(3) ?
C17 O4 C18 C11 -22.6(3) ?
C17 O4 C18 Cl1 95.7(2) ?
C12 C11 C18 O4 22.0(3) ?
C8 C11 C18 O4 -100.5(3) ?
C12 C11 C18 Cl1 -95.6(2) ?
C8 C11 C18 Cl1 141.9(2) ?
